data_4084818
loop_
_publ_author_name
'Nov\'ak, Miroslav'
'Bou\<ska, Marek'
'Dost\'al, Libor'
'R\%u\<zi\<cka, Ale\<s'
'Jambor, Roman'

_publ_section_title
;
 Intramolecularly C,N-Coordinated Homo- and Heteroleptic Organostannylenes
;
_journal_issue 23
_journal_name_full Organometallics
_journal_page_first 6778
_journal_paper_doi 10.1021/om500698k
_journal_volume 33
_journal_year 2014
_chemical_formula_moiety 'C38 H44 N2 Sn'
_chemical_formula_sum 'C38 H44 N2 Sn'
_chemical_formula_weight 647.44
_chemical_name_systematic
; 
 ? 
;
_space_group_IT_number 14
_symmetry_cell_setting monoclinic
_symmetry_space_group_name_Hall '-P 2ybc'
_symmetry_space_group_name_H-M 'P 1 21/c 1'
_atom_sites_solution_hydrogens geom
_atom_sites_solution_primary direct
_atom_sites_solution_secondary difmap
_audit_creation_method SHELXL-97
_cell_angle_alpha 90
_cell_angle_beta 105.038(6)
_cell_angle_gamma 90
_cell_formula_units_Z 4
_cell_length_a 11.2100(8)
_cell_length_b 11.8230(9)
_cell_length_c 26.1971(18)
_cell_measurement_reflns_used 25556
_cell_measurement_temperature 150(1)
_cell_measurement_theta_max 27.5
_cell_measurement_theta_min 1
_cell_volume 3353.2(4)
_computing_cell_refinement 'COLLECT and DENZO'
_computing_data_collection 'COLLECT (Hooft, 1998) and DENZO (Otwinowski & Minor, 1997)'
_computing_data_reduction 'COLLECT and DENZO'
_computing_molecular_graphics 'PLATON (Spek, 2003)'
_computing_publication_material 'SHELXL-97 (Sheldrick, 2008)'
_computing_structure_refinement 'SHELXL-97 (Sheldrick, 1997)'
_computing_structure_solution 'SIR92 (Altomare et al., 1994)'
_diffrn_ambient_temperature 150(1)
_diffrn_detector_area_resol_mean 9.091
_diffrn_measured_fraction_theta_full 0.980
_diffrn_measured_fraction_theta_max 0.980
_diffrn_measurement_device_type 'Bruker Nonius KappaCCD area detector'
_diffrn_measurement_method '\f and \w scans to fill the Ewald sphere'
_diffrn_radiation_monochromator graphite
_diffrn_radiation_source 'fine-focus sealed tube'
_diffrn_radiation_type MoK\a
_diffrn_radiation_wavelength 0.71073
_diffrn_reflns_av_R_equivalents 0.0402
_diffrn_reflns_av_sigmaI/netI 0.0379
_diffrn_reflns_limit_h_max 13
_diffrn_reflns_limit_h_min -14
_diffrn_reflns_limit_k_max 15
_diffrn_reflns_limit_k_min -15
_diffrn_reflns_limit_l_max 34
_diffrn_reflns_limit_l_min -31
_diffrn_reflns_number 25498
_diffrn_reflns_theta_full 27.42
_diffrn_reflns_theta_max 27.42
_diffrn_reflns_theta_min 1.88
_diffrn_standards_number 0
_exptl_absorpt_coefficient_mu 0.789
_exptl_absorpt_correction_T_max 0.914
_exptl_absorpt_correction_T_min 0.825
_exptl_absorpt_correction_type integration
_exptl_absorpt_process_details
;
Gaussian integration (Coppens, 1970)
;
_exptl_crystal_colour red
_exptl_crystal_density_diffrn 1.283
_exptl_crystal_density_method 'not measured'
_exptl_crystal_description block
_exptl_crystal_F_000 1344
_exptl_crystal_size_max 0.33
_exptl_crystal_size_mid 0.21
_exptl_crystal_size_min 0.14
_refine_diff_density_max 0.365
_refine_diff_density_min -0.464
_refine_diff_density_rms 0.083
_refine_ls_extinction_method none
_refine_ls_goodness_of_fit_ref 1.130
_refine_ls_hydrogen_treatment constr
_refine_ls_matrix_type full
_refine_ls_number_parameters 370
_refine_ls_number_reflns 7490
_refine_ls_number_restraints 0
_refine_ls_restrained_S_all 1.130
_refine_ls_R_factor_all 0.0501
_refine_ls_R_factor_gt 0.0335
_refine_ls_shift/su_max 0.000
_refine_ls_shift/su_mean 0.000
_refine_ls_structure_factor_coef Fsqd
_refine_ls_weighting_details 'calc w=1/[\s^2^(Fo^2^)+(0.0149P)^2^+3.0808P] where P=(Fo^2^+2Fc^2^)/3'
_refine_ls_weighting_scheme calc
_refine_ls_wR_factor_gt 0.0608
_refine_ls_wR_factor_ref 0.0673
_reflns_number_gt 6127
_reflns_number_total 7490
_reflns_threshold_expression >2sigma(I)
_cod_data_source_file om500698k_si_002.cif
_cod_data_source_block compound1
_cod_depositor_comments 'Adding full bibliography for 4084816--4084820.cif.'
_cod_original_cell_volume 3353.1(4)
_cod_original_sg_symbol_H-M 'P 21/c'
_cod_database_code 4084818

loop_
_symmetry_equiv_pos_as_xyz
'x, y, z'
'-x, y+1/2, -z+1/2'
'-x, -y, -z'
'x, -y-1/2, z-1/2'

loop_
_atom_site_label
_atom_site_type_symbol
_atom_site_fract_x
_atom_site_fract_y
_atom_site_fract_z
_atom_site_U_iso_or_equiv
_atom_site_adp_type
_atom_site_occupancy
_atom_site_symmetry_multiplicity
_atom_site_calc_flag
_atom_site_refinement_flags
Sn1 Sn 0.667154(15) 0.107273(14) 0.172650(6) 0.02212(5) Uani 1 1 d .
N1 N 0.69774(18) 0.31634(16) 0.16393(7) 0.0222(4) Uani 1 1 d .
N2 N 0.62434(17) -0.09140(16) 0.13207(7) 0.0218(4) Uani 1 1 d .
C8 C 0.8031(2) 0.3867(2) 0.18503(9) 0.0240(5) Uani 1 1 d .
C13 C 0.8511(2) 0.3922(2) 0.23990(10) 0.0265(5) Uani 1 1 d .
C26 C 0.7048(2) -0.1130(2) 0.10673(9) 0.0241(5) Uani 1 1 d .
H26 H 0.7065 -0.1849 0.0925 0.029 Uiso 1 1 d R
C9 C 0.8603(2) 0.4425(2) 0.15019(10) 0.0282(5) Uani 1 1 d .
C20 C 0.7955(2) 0.07901(19) 0.12214(9) 0.0224(5) Uani 1 1 d .
C33 C 0.4121(2) -0.1790(2) 0.04951(10) 0.0293(5) Uani 1 1 d .
H33 H 0.4553 -0.1070 0.0495 0.035 Uiso 1 1 d R
C22 C 0.8824(2) -0.0614(2) 0.07325(10) 0.0287(5) Uani 1 1 d .
H22 H 0.8776 -0.1324 0.0576 0.034 Uiso 1 1 d R
C1 C 0.4979(2) 0.1742(2) 0.11848(9) 0.0220(5) Uani 1 1 d .
C5 C 0.2867(2) 0.1645(2) 0.06514(11) 0.0324(6) Uani 1 1 d .
H5 H 0.2191 0.1206 0.0483 0.039 Uiso 1 1 d R
C6 C 0.3938(2) 0.1128(2) 0.09416(10) 0.0279(5) Uani 1 1 d .
H6 H 0.3956 0.0344 0.0974 0.034 Uiso 1 1 d R
C3 C 0.3802(2) 0.3461(2) 0.08658(10) 0.0282(5) Uani 1 1 d .
H3 H 0.3760 0.4246 0.0847 0.034 Uiso 1 1 d R
C21 C 0.7933(2) -0.0290(2) 0.09912(9) 0.0227(5) Uani 1 1 d .
C17 C 0.7852(2) 0.3390(2) 0.27772(10) 0.0284(5) Uani 1 1 d .
H17 H 0.7311 0.2795 0.2584 0.034 Uiso 1 1 d R
C27 C 0.5536(2) -0.18526(19) 0.14366(9) 0.0224(5) Uani 1 1 d .
C28 C 0.4522(2) -0.2273(2) 0.10477(10) 0.0249(5) Uani 1 1 d .
C7 C 0.5948(2) 0.3617(2) 0.14050(9) 0.0233(5) Uani 1 1 d .
H7 H 0.5879 0.4401 0.1399 0.028 Uiso 1 1 d R
C2 C 0.4885(2) 0.29304(19) 0.11496(9) 0.0221(5) Uani 1 1 d .
C10 C 0.9682(3) 0.5026(2) 0.17250(12) 0.0360(6) Uani 1 1 d .
H10 H 1.0079 0.5404 0.1505 0.043 Uiso 1 1 d R
C25 C 0.8928(2) 0.1487(2) 0.12004(11) 0.0309(6) Uani 1 1 d .
H25 H 0.8983 0.2196 0.1358 0.037 Uiso 1 1 d R
C32 C 0.5895(2) -0.2317(2) 0.19464(10) 0.0264(5) Uani 1 1 d .
C24 C 0.9825(2) 0.1164(2) 0.09503(11) 0.0349(6) Uani 1 1 d .
H24 H 1.0470 0.1654 0.0944 0.042 Uiso 1 1 d R
C4 C 0.2795(2) 0.2814(2) 0.06112(11) 0.0329(6) Uani 1 1 d .
H4 H 0.2076 0.3158 0.0415 0.039 Uiso 1 1 d R
C11 C 1.0168(2) 0.5080(2) 0.22605(12) 0.0394(7) Uani 1 1 d .
H11 H 1.0896 0.5478 0.2399 0.047 Uiso 1 1 d R
C23 C 0.9765(2) 0.0114(2) 0.07088(11) 0.0335(6) Uani 1 1 d .
H23 H 1.0354 -0.0099 0.0534 0.040 Uiso 1 1 d R
C34 C 0.2729(3) -0.1551(2) 0.03262(12) 0.0388(7) Uani 1 1 d .
H34A H 0.2284 -0.2253 0.0262 0.047 Uiso 1 1 d R
H34B H 0.2535 -0.1105 0.0009 0.047 Uiso 1 1 d R
H34C H 0.2495 -0.1146 0.0603 0.047 Uiso 1 1 d R
C29 C 0.3879(3) -0.3179(2) 0.11888(11) 0.0343(6) Uani 1 1 d .
H29 H 0.3217 -0.3488 0.0937 0.041 Uiso 1 1 d R
C14 C 0.8073(3) 0.4430(2) 0.09054(11) 0.0368(6) Uani 1 1 d .
H14 H 0.7488 0.3800 0.0813 0.044 Uiso 1 1 d R
C36 C 0.7052(2) -0.1925(2) 0.23485(10) 0.0304(6) Uani 1 1 d .
H36 H 0.7274 -0.1181 0.2236 0.037 Uiso 1 1 d R
C30 C 0.4198(3) -0.3634(2) 0.16892(12) 0.0382(7) Uani 1 1 d .
H30 H 0.3740 -0.4226 0.1775 0.046 Uiso 1 1 d R
C16 C 0.9064(3) 0.4278(3) 0.06010(13) 0.0547(9) Uani 1 1 d .
H16A H 0.9611 0.4917 0.0664 0.066 Uiso 1 1 d R
H16B H 0.8673 0.4220 0.0230 0.066 Uiso 1 1 d R
H16C H 0.9526 0.3601 0.0719 0.066 Uiso 1 1 d R
C19 C 0.8737(3) 0.2842(3) 0.32493(12) 0.0458(8) Uani 1 1 d .
H19A H 0.9299 0.2361 0.3130 0.055 Uiso 1 1 d R
H19B H 0.8277 0.2401 0.3440 0.055 Uiso 1 1 d R
H19C H 0.9194 0.3417 0.3477 0.055 Uiso 1 1 d R
C12 C 0.9587(2) 0.4544(2) 0.25950(11) 0.0351(6) Uani 1 1 d .
H12 H 0.9915 0.4598 0.2959 0.042 Uiso 1 1 d R
C31 C 0.5196(3) -0.3207(2) 0.20631(11) 0.0351(6) Uani 1 1 d .
H31 H 0.5408 -0.3519 0.2401 0.042 Uiso 1 1 d R
C18 C 0.7040(3) 0.4252(3) 0.29522(14) 0.0488(8) Uani 1 1 d .
H18A H 0.7547 0.4835 0.3155 0.059 Uiso 1 1 d R
H18B H 0.6575 0.3888 0.3166 0.059 Uiso 1 1 d R
H18C H 0.6483 0.4581 0.2647 0.059 Uiso 1 1 d R
C35 C 0.4476(3) -0.2571(3) 0.00917(12) 0.0467(8) Uani 1 1 d .
H35A H 0.5359 -0.2647 0.0177 0.056 Uiso 1 1 d R
H35B H 0.4186 -0.2254 -0.0256 0.056 Uiso 1 1 d R
H35C H 0.4109 -0.3301 0.0101 0.056 Uiso 1 1 d R
C37 C 0.6869(3) -0.1793(3) 0.28997(12) 0.0560(9) Uani 1 1 d .
H37A H 0.6159 -0.1327 0.2883 0.067 Uiso 1 1 d R
H37B H 0.7585 -0.1448 0.3129 0.067 Uiso 1 1 d R
H37C H 0.6741 -0.2525 0.3035 0.067 Uiso 1 1 d R
C38 C 0.8114(3) -0.2726(3) 0.23527(14) 0.0485(8) Uani 1 1 d .
H38A H 0.7893 -0.3475 0.2436 0.058 Uiso 1 1 d R
H38B H 0.8839 -0.2484 0.2614 0.058 Uiso 1 1 d R
H38C H 0.8279 -0.2726 0.2011 0.058 Uiso 1 1 d R
C15 C 0.7369(3) 0.5518(3) 0.07252(13) 0.0535(9) Uani 1 1 d .
H15A H 0.6736 0.5617 0.0907 0.064 Uiso 1 1 d R
H15B H 0.6999 0.5480 0.0351 0.064 Uiso 1 1 d R
H15C H 0.7931 0.6146 0.0801 0.064 Uiso 1 1 d R

loop_
_atom_site_aniso_label
_atom_site_aniso_U_11
_atom_site_aniso_U_22
_atom_site_aniso_U_33
_atom_site_aniso_U_23
_atom_site_aniso_U_13
_atom_site_aniso_U_12
Sn1 0.02347(8) 0.02149(8) 0.02122(8) -0.00034(7) 0.00545(6) 0.00109(7)
N1 0.0243(10) 0.0207(10) 0.0209(10) -0.0019(8) 0.0046(8) -0.0018(8)
N2 0.0246(10) 0.0191(10) 0.0210(10) -0.0004(8) 0.0048(8) -0.0005(8)
C8 0.0240(11) 0.0166(11) 0.0297(12) -0.0067(10) 0.0041(10) -0.0028(10)
C13 0.0266(12) 0.0205(11) 0.0295(13) -0.0041(11) 0.0018(10) -0.0006(11)
C26 0.0287(12) 0.0212(11) 0.0219(11) -0.0011(10) 0.0059(10) 0.0034(11)
C9 0.0326(14) 0.0191(11) 0.0331(14) -0.0034(10) 0.0088(11) -0.0019(10)
C20 0.0205(11) 0.0233(12) 0.0225(12) 0.0023(9) 0.0037(9) 0.0038(9)
C33 0.0326(14) 0.0280(13) 0.0262(13) -0.0027(11) 0.0058(11) -0.0036(11)
C22 0.0309(14) 0.0288(13) 0.0276(13) 0.0015(11) 0.0100(11) 0.0058(11)
C1 0.0250(12) 0.0243(12) 0.0188(11) 0.0006(10) 0.0094(9) 0.0010(10)
C5 0.0240(13) 0.0386(15) 0.0347(15) -0.0058(12) 0.0073(11) -0.0066(11)
C6 0.0285(12) 0.0240(12) 0.0326(13) -0.0043(11) 0.0102(10) -0.0020(11)
C3 0.0279(13) 0.0281(13) 0.0289(14) 0.0023(11) 0.0081(11) 0.0040(11)
C21 0.0222(12) 0.0243(12) 0.0213(12) 0.0036(10) 0.0050(9) 0.0029(10)
C17 0.0336(14) 0.0253(13) 0.0231(13) -0.0041(10) 0.0017(11) -0.0045(11)
C27 0.0280(12) 0.0154(10) 0.0265(13) -0.0008(9) 0.0120(10) 0.0015(10)
C28 0.0290(13) 0.0192(11) 0.0284(13) -0.0033(10) 0.0106(11) -0.0002(10)
C7 0.0283(13) 0.0181(11) 0.0238(12) -0.0001(9) 0.0071(10) -0.0007(9)
C2 0.0239(12) 0.0227(12) 0.0203(12) 0.0001(9) 0.0066(10) -0.0003(10)
C10 0.0342(15) 0.0272(14) 0.0488(17) -0.0031(12) 0.0148(13) -0.0066(12)
C25 0.0299(14) 0.0250(12) 0.0387(15) 0.0008(11) 0.0103(12) 0.0010(11)
C32 0.0342(14) 0.0187(11) 0.0295(13) 0.0027(10) 0.0143(11) 0.0044(10)
C24 0.0256(13) 0.0338(15) 0.0477(16) 0.0059(13) 0.0139(12) -0.0024(12)
C4 0.0220(13) 0.0417(15) 0.0327(15) 0.0021(12) 0.0031(11) 0.0030(11)
C11 0.0244(13) 0.0338(15) 0.0543(19) -0.0056(13) -0.0002(13) -0.0070(12)
C23 0.0278(13) 0.0412(16) 0.0360(15) 0.0091(12) 0.0167(12) 0.0063(12)
C34 0.0352(15) 0.0373(15) 0.0391(16) 0.0001(13) 0.0007(13) -0.0016(12)
C29 0.0349(15) 0.0238(13) 0.0453(17) -0.0053(12) 0.0127(13) -0.0059(11)
C14 0.0493(17) 0.0301(14) 0.0326(15) -0.0027(12) 0.0134(13) -0.0131(13)
C36 0.0396(15) 0.0235(12) 0.0283(14) 0.0053(11) 0.0089(12) 0.0008(11)
C30 0.0427(16) 0.0227(13) 0.0532(18) 0.0085(12) 0.0196(14) -0.0041(12)
C16 0.087(3) 0.0403(17) 0.049(2) -0.0040(15) 0.0395(19) -0.0145(17)
C19 0.0479(18) 0.0488(18) 0.0387(17) 0.0095(14) 0.0075(14) 0.0078(15)
C12 0.0315(14) 0.0333(15) 0.0337(15) -0.0043(12) -0.0039(12) -0.0025(12)
C31 0.0441(16) 0.0273(13) 0.0360(15) 0.0093(12) 0.0145(13) 0.0034(12)
C18 0.0498(19) 0.0390(17) 0.067(2) 0.0126(15) 0.0316(17) 0.0089(14)
C35 0.057(2) 0.0526(19) 0.0323(16) -0.0121(14) 0.0143(14) -0.0028(16)
C37 0.067(2) 0.070(2) 0.0316(17) -0.0074(16) 0.0131(16) -0.0099(19)
C38 0.0393(17) 0.0386(17) 0.065(2) 0.0025(15) 0.0080(15) 0.0018(14)
C15 0.061(2) 0.053(2) 0.0439(19) 0.0162(16) 0.0089(16) -0.0008(17)

loop_
_atom_type_symbol
_atom_type_description
_atom_type_scat_dispersion_real
_atom_type_scat_dispersion_imag
_atom_type_scat_source
C C 0.0033 0.0016 'International Tables Vol C Tables 4.2.6.8 and 6.1.1.4'
H H 0.0000 0.0000 'International Tables Vol C Tables 4.2.6.8 and 6.1.1.4'
N N 0.0061 0.0033 'International Tables Vol C Tables 4.2.6.8 and 6.1.1.4'
Sn Sn -0.6537 1.4246 'International Tables Vol C Tables 4.2.6.8 and 6.1.1.4'

loop_
_exptl_crystal_face_index_h
_exptl_crystal_face_index_k
_exptl_crystal_face_index_l
_exptl_crystal_face_perp_dist
0 0 -1 0.048
0 0 1 0.071
0 1 0 0.156
0 -1 0 0.167
1 0 0 0.096
-1 0 0 0.070

loop_
_geom_angle_atom_site_label_1
_geom_angle_atom_site_label_2
_geom_angle_atom_site_label_3
_geom_angle
C1 Sn1 C20 104.69(8)
C1 Sn1 N1 72.72(8)
C20 Sn1 N1 88.23(7)
C1 Sn1 N2 91.40(7)
C20 Sn1 N2 72.32(7)
N1 Sn1 N2 151.13(6)
C7 N1 C8 119.6(2)
C7 N1 Sn1 109.21(15)
C8 N1 Sn1 130.83(15)
C26 N2 C27 117.2(2)
C26 N2 Sn1 108.46(15)
C27 N2 Sn1 132.08(14)
C13 C8 C9 121.7(2)
C13 C8 N1 118.8(2)
C9 C8 N1 119.4(2)
C12 C13 C8 118.0(2)
C12 C13 C17 120.0(2)
C8 C13 C17 121.9(2)
N2 C26 C21 122.3(2)
N2 C26 H26 118.8
C21 C26 H26 118.9
C10 C9 C8 117.3(2)
C10 C9 C14 119.6(2)
C8 C9 C14 123.0(2)
C25 C20 C21 116.8(2)
C25 C20 Sn1 125.16(18)
C21 C20 Sn1 116.69(16)
C28 C33 C35 111.5(2)
C28 C33 C34 111.9(2)
C35 C33 C34 109.8(2)
C28 C33 H33 107.7
C35 C33 H33 107.8
C34 C33 H33 107.8
C23 C22 C21 120.2(2)
C23 C22 H22 120.1
C21 C22 H22 119.7
C6 C1 C2 116.9(2)
C6 C1 Sn1 126.32(18)
C2 C1 Sn1 115.97(17)
C6 C5 C4 120.4(2)
C6 C5 H5 119.8
C4 C5 H5 119.7
C1 C6 C5 121.9(2)
C1 C6 H6 119.1
C5 C6 H6 119.0
C4 C3 C2 119.7(2)
C4 C3 H3 120.2
C2 C3 H3 120.1
C22 C21 C20 121.3(2)
C22 C21 C26 118.6(2)
C20 C21 C26 119.8(2)
C18 C17 C19 111.0(2)
C18 C17 C13 110.6(2)
C19 C17 C13 112.6(2)
C18 C17 H17 107.4
C19 C17 H17 107.5
C13 C17 H17 107.5
C32 C27 C28 122.0(2)
C32 C27 N2 117.7(2)
C28 C27 N2 120.3(2)
C29 C28 C27 117.1(2)
C29 C28 C33 119.9(2)
C27 C28 C33 123.0(2)
N1 C7 C2 121.2(2)
N1 C7 H7 119.2
C2 C7 H7 119.6
C3 C2 C1 121.5(2)
C3 C2 C7 119.3(2)
C1 C2 C7 119.2(2)
C11 C10 C9 121.7(3)
C11 C10 H10 119.1
C9 C10 H10 119.2
C20 C25 C24 122.1(2)
C20 C25 H25 118.9
C24 C25 H25 119.0
C31 C32 C27 117.8(2)
C31 C32 C36 120.5(2)
C27 C32 C36 121.6(2)
C23 C24 C25 120.4(2)
C23 C24 H24 119.7
C25 C24 H24 119.9
C3 C4 C5 119.4(2)
C3 C4 H4 120.4
C5 C4 H4 120.2
C10 C11 C12 120.2(2)
C10 C11 H11 120.0
C12 C11 H11 119.8
C22 C23 C24 119.1(2)
C22 C23 H23 120.2
C24 C23 H23 120.7
C33 C34 H34A 109.5
C33 C34 H34B 109.6
H34A C34 H34B 109.5
C33 C34 H34C 109.3
H34A C34 H34C 109.5
H34B C34 H34C 109.5
C30 C29 C28 121.9(3)
C30 C29 H29 118.9
C28 C29 H29 119.1
C15 C14 C9 110.8(2)
C15 C14 C16 109.0(3)
C9 C14 C16 112.9(3)
C15 C14 H14 107.9
C9 C14 H14 107.9
C16 C14 H14 108.1
C32 C36 C37 112.9(2)
C32 C36 C38 110.0(2)
C37 C36 C38 110.9(3)
C32 C36 H36 107.7
C37 C36 H36 107.5
C38 C36 H36 107.6
C29 C30 C31 119.8(2)
C29 C30 H30 120.2
C31 C30 H30 120.0
C14 C16 H16A 109.5
C14 C16 H16B 109.4
H16A C16 H16B 109.5
C14 C16 H16C 109.5
H16A C16 H16C 109.5
H16B C16 H16C 109.5
C17 C19 H19A 109.5
C17 C19 H19B 109.3
H19A C19 H19B 109.5
C17 C19 H19C 109.6
H19A C19 H19C 109.5
H19B C19 H19C 109.5
C11 C12 C13 121.1(3)
C11 C12 H12 119.6
C13 C12 H12 119.3
C30 C31 C32 121.3(3)
C30 C31 H31 119.4
C32 C31 H31 119.3
C17 C18 H18A 109.5
C17 C18 H18B 109.5
H18A C18 H18B 109.5
C17 C18 H18C 109.4
H18A C18 H18C 109.5
H18B C18 H18C 109.5
C33 C35 H35A 109.4
C33 C35 H35B 109.5
H35A C35 H35B 109.5
C33 C35 H35C 109.5
H35A C35 H35C 109.5
H35B C35 H35C 109.5
C36 C37 H37A 109.3
C36 C37 H37B 109.9
H37A C37 H37B 109.5
C36 C37 H37C 109.2
H37A C37 H37C 109.5
H37B C37 H37C 109.5
C36 C38 H38A 109.2
C36 C38 H38B 109.7
H38A C38 H38B 109.5
C36 C38 H38C 109.5
H38A C38 H38C 109.5
H38B C38 H38C 109.5
C14 C15 H15A 109.9
C14 C15 H15B 109.2
H15A C15 H15B 109.5
C14 C15 H15C 109.3
H15A C15 H15C 109.5
H15B C15 H15C 109.5

loop_
_geom_bond_atom_site_label_1
_geom_bond_atom_site_label_2
_geom_bond_distance
Sn1 C1 2.200(2)
Sn1 C20 2.218(2)
Sn1 N1 2.514(2)
Sn1 N2 2.5716(19)
N1 C7 1.276(3)
N1 C8 1.433(3)
N2 C26 1.277(3)
N2 C27 1.441(3)
C8 C13 1.400(3)
C8 C9 1.408(3)
C13 C12 1.391(3)
C13 C17 1.518(4)
C26 C21 1.453(3)
C26 H26 0.9299
C9 C10 1.394(4)
C9 C14 1.521(4)
C20 C25 1.380(3)
C20 C21 1.410(3)
C33 C28 1.512(3)
C33 C35 1.532(4)
C33 C34 1.534(4)
C33 H33 0.9800
C22 C23 1.376(4)
C22 C21 1.398(3)
C22 H22 0.9300
C1 C6 1.382(3)
C1 C2 1.411(3)
C5 C6 1.385(4)
C5 C4 1.387(4)
C5 H5 0.9301
C6 H6 0.9300
C3 C4 1.383(4)
C3 C2 1.397(3)
C3 H3 0.9300
C17 C18 1.515(4)
C17 C19 1.515(4)
C17 H17 0.9800
C27 C32 1.403(3)
C27 C28 1.406(3)
C28 C29 1.393(3)
C7 C2 1.454(3)
C7 H7 0.9299
C10 C11 1.368(4)
C10 H10 0.9300
C25 C24 1.389(4)
C25 H25 0.9300
C32 C31 1.392(4)
C32 C36 1.516(4)
C24 C23 1.386(4)
C24 H24 0.9300
C4 H4 0.9300
C11 C12 1.375(4)
C11 H11 0.9300
C23 H23 0.9301
C34 H34A 0.9601
C34 H34B 0.9602
C34 H34C 0.9599
C29 C30 1.376(4)
C29 H29 0.9300
C14 C15 1.519(4)
C14 C16 1.537(4)
C14 H14 0.9800
C36 C37 1.518(4)
C36 C38 1.519(4)
C36 H36 0.9800
C30 C31 1.377(4)
C30 H30 0.9300
C16 H16A 0.9600
C16 H16B 0.9600
C16 H16C 0.9600
C19 H19A 0.9602
C19 H19B 0.9599
C19 H19C 0.9600
C12 H12 0.9300
C31 H31 0.9300
C18 H18A 0.9600
C18 H18B 0.9601
C18 H18C 0.9599
C35 H35A 0.9600
C35 H35B 0.9600
C35 H35C 0.9600
C37 H37A 0.9600
C37 H37B 0.9600
C37 H37C 0.9600
C38 H38A 0.9600
C38 H38B 0.9600
C38 H38C 0.9602
C15 H15A 0.9598
C15 H15B 0.9600
C15 H15C 0.9600
